data_4342507
loop_
_publ_author_name
'Guillet, Gary L.'
'Gordon, Jesse B.'
'Di Francesco, Gianna N.'
'Calkins, Matthew W.'
'\<Ci\<zm\'ar, Erik'
'Abboud, Khalil A.'
'Meisel, Mark W.'
'Garc\'ia-Serres, Ricardo'
'Murray, Leslie J.'

_publ_section_title
;
 A family of tri- and dimetallic pyridine dicarboxamide cryptates: unusual
 o,n,o-coordination and facile access to secondary coordination sphere
 hydrogen bonding interactions.
;
_journal_issue 6
_journal_name_full 'Inorganic chemistry'
_journal_page_first 2691
_journal_page_last 2704
_journal_paper_doi 10.1021/ic502873d
_journal_volume 54
_journal_year 2015
_chemical_formula_sum 'C113 H150.5 Cl3 Cu3 K3 N9 O25.75'
_chemical_formula_weight 2461.19
_chemical_name_systematic
; 
 ? 
;
_space_group_IT_number 60
_symmetry_space_group_name_Hall '-P 2n 2ab'
_symmetry_space_group_name_H-M 'P b c n'
_atom_sites_solution_hydrogens geom
_atom_sites_solution_primary direct
_atom_sites_solution_secondary difmap
_audit_creation_method SHELXL-97
_cell_angle_alpha 90.00
_cell_angle_beta 90.00
_cell_angle_gamma 90.00
_cell_formula_units_Z 8
_cell_length_a 24.8803(9)
_cell_length_b 28.4809(8)
_cell_length_c 54.2721(16)
_cell_measurement_temperature 100(2)
_cell_volume 38458(2)
_computing_structure_refinement 'SHELXL-97 (Sheldrick, 2008)'
_computing_structure_solution 'SHELXS-97 (Sheldrick, 2008)'
_diffrn_ambient_temperature 100(2)
_diffrn_measured_fraction_theta_full 0.997
_diffrn_measured_fraction_theta_max 0.997
_diffrn_radiation_monochromator graphite
_diffrn_radiation_source 'fine-focus sealed tube'
_diffrn_radiation_type CuK\a
_diffrn_radiation_wavelength 1.54178
_diffrn_reflns_av_R_equivalents 0.2801
_diffrn_reflns_av_sigmaI/netI 0.0727
_diffrn_reflns_limit_h_max 27
_diffrn_reflns_limit_h_min -29
_diffrn_reflns_limit_k_max 31
_diffrn_reflns_limit_k_min -33
_diffrn_reflns_limit_l_max 63
_diffrn_reflns_limit_l_min -64
_diffrn_reflns_number 424187
_diffrn_reflns_theta_full 66.50
_diffrn_reflns_theta_max 66.50
_diffrn_reflns_theta_min 2.36
_exptl_absorpt_coefficient_mu 1.726
_exptl_absorpt_correction_T_max 0.9436
_exptl_absorpt_correction_T_min 0.6683
_exptl_crystal_density_diffrn 0.850
_exptl_crystal_density_method 'not measured'
_exptl_crystal_F_000 10340
_exptl_crystal_size_max 0.25
_exptl_crystal_size_mid 0.25
_exptl_crystal_size_min 0.03
_refine_diff_density_max 2.072
_refine_diff_density_min -1.038
_refine_diff_density_rms 0.217
_refine_ls_extinction_method none
_refine_ls_goodness_of_fit_ref 2.321
_refine_ls_hydrogen_treatment mixed
_refine_ls_matrix_type full
_refine_ls_number_parameters 1422
_refine_ls_number_reflns 33780
_refine_ls_number_restraints 0
_refine_ls_restrained_S_all 2.321
_refine_ls_R_factor_all 0.3381
_refine_ls_R_factor_gt 0.2159
_refine_ls_shift/su_max 5.804
_refine_ls_shift/su_mean 0.159
_refine_ls_structure_factor_coef Fsqd
_refine_ls_weighting_details 'calc w=1/[\s^2^(Fo^2^)+(0.1000P)^2^+0.0000P] where P=(Fo^2^+2Fc^2^)/3'
_refine_ls_weighting_scheme calc
_refine_ls_wR_factor_gt 0.4590
_refine_ls_wR_factor_ref 0.5138
_reflns_number_gt 13378
_reflns_number_total 33780
_reflns_threshold_expression >2sigma(I)
_cod_data_source_file ic502873d_si_001.cif
_cod_data_source_block gian2
_cod_depositor_comments 'Adding full bibliography for 4342504--4342510.cif.'
_cod_original_formula_sum 'C113 H150.50 Cl3 Cu3 K3 N9 O25.75'
_cod_database_code 4342507

loop_
_symmetry_equiv_pos_as_xyz
'x, y, z'
'-x+1/2, -y+1/2, z+1/2'
'-x, y, -z+1/2'
'x+1/2, -y+1/2, -z'
'-x, -y, -z'
'x-1/2, y-1/2, -z-1/2'
'x, -y, z-1/2'
'-x-1/2, y-1/2, z'

loop_
_atom_site_label
_atom_site_type_symbol
_atom_site_fract_x
_atom_site_fract_y
_atom_site_fract_z
_atom_site_U_iso_or_equiv
_atom_site_adp_type
_atom_site_occupancy
_atom_site_symmetry_multiplicity
_atom_site_calc_flag
_atom_site_refinement_flags
Cu1 Cu 0.53441(9) 0.03334(5) 0.04126(3) 0.0955(6) Uani 1 1 d .
Cu2 Cu 0.55054(9) 0.16628(6) 0.13889(4) 0.1028(7) Uani 1 1 d .
Cu3 Cu 0.73968(10) 0.01067(6) 0.12009(4) 0.1084(7) Uani 1 1 d .
Cl1 Cl 0.6030(3) 0.0190(2) 0.06471(12) 0.180(2) Uani 1 1 d .
Cl2 Cl 0.55307(18) 0.11661(10) 0.10776(7) 0.1132(12) Uani 1 1 d .
Cl3 Cl 0.6709(2) 0.05528(18) 0.11709(15) 0.193(3) Uani 1 1 d .
K1 K 0.6118(5) 0.0636(3) 0.09939(18) 0.284(4) Uani 1 1 d .
N1 N 0.5688(6) 0.0798(3) 0.0176(2) 0.098(3) Uani 1 1 d .
N2 N 0.4734(5) 0.0448(3) 0.02067(18) 0.083(3) Uani 1 1 d .
N3 N 0.4804(5) -0.0100(3) 0.05687(19) 0.089(3) Uani 1 1 d .
N4 N 0.5889(5) 0.2210(3) 0.1228(3) 0.108(4) Uani 1 1 d .
N5 N 0.5540(6) 0.2074(4) 0.1676(2) 0.113(4) Uani 1 1 d .
N6 N 0.5057(5) 0.1291(4) 0.1634(2) 0.100(3) Uani 1 1 d .
N7 N 0.7937(6) 0.0499(4) 0.1015(2) 0.106(4) Uani 1 1 d .
N8 N 0.7958(6) -0.0346(4) 0.1185(3) 0.115(4) Uani 1 1 d .
N9 N 0.7081(5) -0.0415(3) 0.1410(2) 0.101(3) Uani 1 1 d .
O1 O 0.5413(4) 0.1280(3) -0.01523(16) 0.112(3) Uani 1 1 d .
O2 O 0.3907(4) -0.0298(3) 0.05454(17) 0.104(3) Uani 1 1 d .
O3 O 0.5099(7) -0.1377(3) 0.13437(18) 0.145(5) Uani 1 1 d .
O4 O 0.7728(5) 0.1567(4) 0.0128(2) 0.121(3) Uani 1 1 d .
O5 O 0.6222(6) 0.2949(3) 0.1348(2) 0.163(5) Uani 1 1 d .
O6 O 0.4808(5) 0.1300(4) 0.2046(2) 0.142(4) Uani 1 1 d .
O7 O 0.3950(5) -0.0383(3) 0.14994(18) 0.117(3) Uani 1 1 d .
O8 O 0.6565(5) 0.2525(3) 0.0269(2) 0.117(3) Uani 1 1 d .
O9 O 0.8804(5) 0.0421(4) 0.0849(3) 0.143(4) Uani 1 1 d .
O10 O 0.7283(5) -0.1187(3) 0.1515(2) 0.144(4) Uani 1 1 d .
O11 O 0.5206(5) -0.0533(4) 0.19744(19) 0.126(3) Uani 1 1 d .
O12 O 0.7864(4) 0.2396(3) 0.07485(19) 0.117(3) Uani 1 1 d .
O25 O 0.3359(15) 0.2748(12) 0.0565(5) 0.234(19) Uani 0.50 1 d P
H25' H 0.3030 0.2762 0.0661 0.351 Uiso 1 1 d R
H25" H 0.3602 0.2972 0.0489 0.351 Uiso 1 1 d R
O26 O 0.2577(17) 0.195(2) 0.0858(10) 0.32(3) Uani 0.50 1 d P
H26" H 0.2665 0.1945 0.1009 0.479 Uiso 0.50 1 d PR
H26' H 0.2246 0.2055 0.0811 0.479 Uiso 1 1 d R
C1 C 0.5330(7) 0.0963(4) 0.0009(3) 0.099(4) Uani 1 1 d .
C2 C 0.4778(7) 0.0743(4) 0.0015(3) 0.099(4) Uani 1 1 d .
C3 C 0.4351(7) 0.0827(4) -0.0145(3) 0.107(5) Uani 1 1 d .
H3A H 0.4388 0.1032 -0.0282 0.128 Uiso 1 1 calc R
C4 C 0.3885(7) 0.0607(5) -0.0098(3) 0.112(5) Uani 1 1 d .
H4A H 0.3587 0.0653 -0.0204 0.135 Uiso 1 1 calc R
C5 C 0.3829(7) 0.0295(4) 0.0117(3) 0.103(4) Uani 1 1 d .
H5A H 0.3499 0.0150 0.0161 0.124 Uiso 1 1 calc R
C6 C 0.4305(7) 0.0230(4) 0.0252(3) 0.092(4) Uani 1 1 d .
C7 C 0.4327(7) -0.0096(4) 0.0475(2) 0.090(4) Uani 1 1 d .
C8 C 0.4894(6) -0.0431(4) 0.0771(2) 0.097(4) Uani 1 1 d .
C9 C 0.5002(5) -0.0267(4) 0.1006(2) 0.087(3) Uani 1 1 d .
H9A H 0.5040 0.0061 0.1033 0.104 Uiso 1 1 calc R
C10 C 0.5056(6) -0.0579(4) 0.1202(2) 0.099(4) Uani 1 1 d .
C11 C 0.5049(8) -0.1050(5) 0.1147(3) 0.117(5) Uani 1 1 d .
C12 C 0.4935(8) -0.1226(4) 0.0910(3) 0.123(6) Uani 1 1 d .
C13 C 0.4862(7) -0.0909(4) 0.0722(3) 0.115(5) Uani 1 1 d .
H13A H 0.4789 -0.1016 0.0560 0.138 Uiso 1 1 calc R
C14 C 0.5075(7) -0.0423(4) 0.1470(2) 0.092(4) Uani 1 1 d .
H14A H 0.4872 -0.0665 0.1566 0.110 Uiso 1 1 calc R
C15 C 0.5642(12) -0.1548(5) 0.1363(3) 0.165(10) Uani 1 1 d .
H15A H 0.5897 -0.1289 0.1330 0.198 Uiso 1 1 calc R
H15B H 0.5703 -0.1797 0.1239 0.198 Uiso 1 1 calc R
C16 C 0.5739(17) -0.1747(8) 0.1623(4) 0.30(2) Uani 1 1 d .
H16A H 0.6113 -0.1850 0.1638 0.452 Uiso 1 1 calc R
H16B H 0.5499 -0.2015 0.1652 0.452 Uiso 1 1 calc R
H16C H 0.5665 -0.1503 0.1746 0.452 Uiso 1 1 calc R
C17 C 0.4819(14) -0.1759(5) 0.0855(4) 0.183(11) Uani 1 1 d .
H17A H 0.4897 -0.1939 0.1009 0.219 Uiso 1 1 calc R
C18 C 0.5259(17) -0.1906(5) 0.0655(4) 0.29(2) Uani 1 1 d .
H18A H 0.5212 -0.2238 0.0612 0.437 Uiso 1 1 calc R
H18B H 0.5620 -0.1859 0.0723 0.437 Uiso 1 1 calc R
H18C H 0.5216 -0.1713 0.0507 0.437 Uiso 1 1 calc R
C19 C 0.4219(15) -0.1825(7) 0.0796(6) 0.250(18) Uani 1 1 d .
H19A H 0.4148 -0.2158 0.0763 0.375 Uiso 1 1 calc R
H19B H 0.4125 -0.1640 0.0650 0.375 Uiso 1 1 calc R
H19C H 0.4003 -0.1721 0.0936 0.375 Uiso 1 1 calc R
C20 C 0.6216(7) 0.0978(4) 0.0160(3) 0.105(5) Uani 1 1 d .
C21 C 0.6402(6) 0.1237(4) 0.0365(3) 0.090(4) Uani 1 1 d .
H21A H 0.6187 0.1267 0.0509 0.109 Uiso 1 1 calc R
C22 C 0.6897(7) 0.1444(4) 0.0352(3) 0.102(4) Uani 1 1 d .
C23 C 0.7223(7) 0.1363(4) 0.0144(3) 0.113(5) Uani 1 1 d .
C24 C 0.7022(8) 0.1089(5) -0.0063(3) 0.114(5) Uani 1 1 d .
C25 C 0.6522(7) 0.0908(5) -0.0049(3) 0.103(4) Uani 1 1 d .
H25A H 0.6381 0.0733 -0.0183 0.124 Uiso 1 1 calc R
C26 C 0.7105(7) 0.1821(4) 0.0539(3) 0.107(5) Uani 1 1 d .
H26A H 0.7317 0.2054 0.0441 0.129 Uiso 1 1 calc R
C27 C 0.8168(9) 0.1261(8) 0.0210(4) 0.153(7) Uani 1 1 d .
H27A H 0.8219 0.1005 0.0089 0.184 Uiso 1 1 calc R
H27B H 0.8072 0.1117 0.0370 0.184 Uiso 1 1 calc R
C28 C 0.8668(10) 0.1521(9) 0.0236(5) 0.204(11) Uani 1 1 d .
H28A H 0.8957 0.1305 0.0284 0.305 Uiso 1 1 calc R
H28B H 0.8625 0.1763 0.0363 0.305 Uiso 1 1 calc R
H28C H 0.8759 0.1670 0.0079 0.305 Uiso 1 1 calc R
C29 C 0.7344(9) 0.1035(6) -0.0294(4) 0.148(7) Uani 1 1 d .
H29A H 0.7686 0.1218 -0.0278 0.178 Uiso 1 1 calc R
C30 C 0.7482(8) 0.0515(5) -0.0329(3) 0.139(7) Uani 1 1 d .
H30A H 0.7683 0.0403 -0.0185 0.209 Uiso 1 1 calc R
H30B H 0.7702 0.0477 -0.0477 0.209 Uiso 1 1 calc R
H30C H 0.7150 0.0333 -0.0346 0.209 Uiso 1 1 calc R
C31 C 0.7018(9) 0.1232(7) -0.0517(3) 0.157(7) Uani 1 1 d .
H31A H 0.6924 0.1560 -0.0486 0.235 Uiso 1 1 calc R
H31B H 0.6688 0.1047 -0.0538 0.235 Uiso 1 1 calc R
H31C H 0.7236 0.1211 -0.0667 0.235 Uiso 1 1 calc R
C32 C 0.5994(7) 0.2569(5) 0.1399(3) 0.116(5) Uani 1 1 d .
C33 C 0.5819(9) 0.2478(5) 0.1644(3) 0.139(7) Uani 1 1 d .
C34 C 0.5875(11) 0.2764(7) 0.1851(5) 0.189(11) Uani 1 1 d .
H34A H 0.6032 0.3068 0.1841 0.227 Uiso 1 1 calc R
C35 C 0.5691(11) 0.2582(9) 0.2074(4) 0.183(9) Uani 1 1 d .
H35A H 0.5774 0.2748 0.2221 0.220 Uiso 1 1 calc R
C36 C 0.5406(10) 0.2191(7) 0.2092(4) 0.164(8) Uani 1 1 d .
H36A H 0.5255 0.2094 0.2245 0.197 Uiso 1 1 calc R
C37 C 0.5335(7) 0.1926(5) 0.1879(3) 0.118(5) Uani 1 1 d .
C38 C 0.5039(7) 0.1463(5) 0.1868(3) 0.115(5) Uani 1 1 d .
C39 C 0.4747(7) 0.0863(4) 0.1600(2) 0.090(4) Uani 1 1 d .
C40 C 0.5056(6) 0.0460(4) 0.1535(2) 0.091(4) Uani 1 1 d .
H40A H 0.5435 0.0478 0.1514 0.109 Uiso 1 1 calc R
C41 C 0.4777(7) 0.0032(4) 0.1505(2) 0.093(4) Uani 1 1 d .
C42 C 0.4215(7) 0.0035(5) 0.1521(2) 0.097(4) Uani 1 1 d .
C43 C 0.3952(7) 0.0446(6) 0.1588(3) 0.100(4) Uani 1 1 d .
C44 C 0.4217(7) 0.0845(5) 0.1624(3) 0.098(4) Uani 1 1 d .
H44A H 0.4024 0.1120 0.1668 0.117 Uiso 1 1 calc R
C45 C 0.3714(8) -0.0462(6) 0.1256(3) 0.133(6) Uani 1 1 d .
H45A H 0.3987 -0.0406 0.1127 0.160 Uiso 1 1 calc R
H45B H 0.3412 -0.0241 0.1229 0.160 Uiso 1 1 calc R
C46 C 0.3508(12) -0.0970(8) 0.1240(5) 0.237(15) Uani 1 1 d .
H46A H 0.3352 -0.1025 0.1077 0.355 Uiso 1 1 calc R
H46B H 0.3234 -0.1022 0.1367 0.355 Uiso 1 1 calc R
H46C H 0.3808 -0.1187 0.1266 0.355 Uiso 1 1 calc R
C47 C 0.3352(11) 0.0402(7) 0.1635(4) 0.159(8) Uani 1 1 d .
H47A H 0.3222 0.0112 0.1550 0.191 Uiso 1 1 calc R
C48 C 0.3015(14) 0.0840(16) 0.1529(4) 0.27(2) Uani 1 1 d .
H48A H 0.3086 0.0874 0.1353 0.411 Uiso 1 1 calc R
H48B H 0.3124 0.1127 0.1616 0.411 Uiso 1 1 calc R
H48C H 0.2631 0.0785 0.1555 0.411 Uiso 1 1 calc R
C49 C 0.3217(10) 0.0352(12) 0.1912(4) 0.230(13) Uani 1 1 d .
H49A H 0.2826 0.0337 0.1933 0.345 Uiso 1 1 calc R
H49B H 0.3359 0.0623 0.2002 0.345 Uiso 1 1 calc R
H49C H 0.3381 0.0064 0.1976 0.345 Uiso 1 1 calc R
C50 C 0.6040(7) 0.2281(5) 0.0983(3) 0.103(4) Uani 1 1 d .
C51 C 0.6445(7) 0.2002(4) 0.0889(3) 0.104(4) Uani 1 1 d .
H51A H 0.6596 0.1758 0.0986 0.125 Uiso 1 1 calc R
C52 C 0.6631(7) 0.2084(5) 0.0649(3) 0.110(5) Uani 1 1 d .
C53 C 0.6367(8) 0.2441(5) 0.0502(3) 0.118(5) Uani 1 1 d .
C54 C 0.5975(8) 0.2717(5) 0.0610(4) 0.122(5) Uani 1 1 d .
C55 C 0.5802(8) 0.2637(5) 0.0852(3) 0.126(6) Uani 1 1 d .
H55A H 0.5528 0.2825 0.0923 0.152 Uiso 1 1 calc R
C56 C 0.6255(8) 0.2307(5) 0.0067(3) 0.131(6) Uani 1 1 d .
H56A H 0.6223 0.1965 0.0096 0.157 Uiso 1 1 calc R
H56B H 0.5889 0.2443 0.0062 0.157 Uiso 1 1 calc R
C57 C 0.6534(11) 0.2394(7) -0.0173(4) 0.191(10) Uani 1 1 d .
H57A H 0.6322 0.2258 -0.0307 0.286 Uiso 1 1 calc R
H57B H 0.6891 0.2249 -0.0170 0.286 Uiso 1 1 calc R
H57C H 0.6571 0.2733 -0.0199 0.286 Uiso 1 1 calc R
C58 C 0.5731(11) 0.3123(6) 0.0454(4) 0.163(8) Uani 1 1 d .
H58A H 0.5716 0.3027 0.0277 0.195 Uiso 1 1 calc R
C59 C 0.6140(9) 0.3549(6) 0.0483(4) 0.175(9) Uani 1 1 d .
H59A H 0.6004 0.3821 0.0392 0.263 Uiso 1 1 calc R
H59B H 0.6492 0.3458 0.0418 0.263 Uiso 1 1 calc R
H59C H 0.6175 0.3629 0.0658 0.263 Uiso 1 1 calc R
C60 C 0.5154(12) 0.3258(8) 0.0543(6) 0.241(15) Uani 1 1 d .
H60A H 0.5027 0.3532 0.0451 0.361 Uiso 1 1 calc R
H60B H 0.5164 0.3334 0.0719 0.361 Uiso 1 1 calc R
H60C H 0.4910 0.2994 0.0516 0.361 Uiso 1 1 calc R
C61 C 0.8410(9) 0.0282(5) 0.0952(3) 0.116(5) Uani 1 1 d .
C62 C 0.8379(9) -0.0223(5) 0.1064(3) 0.116(5) Uani 1 1 d .
C63 C 0.8818(9) -0.0554(7) 0.1030(4) 0.159(7) Uani 1 1 d .
H63A H 0.9131 -0.0477 0.0938 0.191 Uiso 1 1 calc R
C64 C 0.8751(9) -0.0999(6) 0.1143(4) 0.144(7) Uani 1 1 d .
H64A H 0.9032 -0.1224 0.1135 0.173 Uiso 1 1 calc R
C65 C 0.8288(8) -0.1107(6) 0.1262(3) 0.122(5) Uani 1 1 d .
H65A H 0.8233 -0.1407 0.1333 0.147 Uiso 1 1 calc R
C66 C 0.7900(7) -0.0760(5) 0.1275(3) 0.106(4) Uani 1 1 d .
C67 C 0.7399(8) -0.0809(5) 0.1408(3) 0.112(5) Uani 1 1 d .
C68 C 0.6598(8) -0.0425(4) 0.1544(3) 0.099(4) Uani 1 1 d .
C69 C 0.6094(7) -0.0381(4) 0.1446(3) 0.091(4) Uani 1 1 d .
H69A H 0.6066 -0.0324 0.1274 0.109 Uiso 1 1 calc R
C70 C 0.5634(7) -0.0412(4) 0.1577(3) 0.094(4) Uani 1 1 d .
C71 C 0.5694(8) -0.0477(4) 0.1838(3) 0.109(5) Uani 1 1 d .
C72 C 0.6174(10) -0.0525(5) 0.1948(3) 0.117(5) Uani 1 1 d .
C73 C 0.6629(8) -0.0487(5) 0.1807(3) 0.118(5) Uani 1 1 d .
H73A H 0.6972 -0.0502 0.1884 0.142 Uiso 1 1 calc R
C74 C 0.5029(12) -0.0127(7) 0.2103(4) 0.177(10) Uani 1 1 d .
H74A H 0.5043 0.0150 0.1993 0.212 Uiso 1 1 calc R
H74B H 0.5263 -0.0068 0.2247 0.212 Uiso 1 1 calc R
C75 C 0.4492(16) -0.021(2) 0.2181(5) 0.43(5) Uani 1 1 d .
H75A H 0.4366 0.0060 0.2278 0.638 Uiso 1 1 calc R
H75B H 0.4479 -0.0493 0.2283 0.638 Uiso 1 1 calc R
H75C H 0.4260 -0.0250 0.2037 0.638 Uiso 1 1 calc R
C76 C 0.6220(9) -0.0632(7) 0.2212(4) 0.142(6) Uani 1 1 d .
H76A H 0.5862 -0.0586 0.2292 0.170 Uiso 1 1 calc R
C77 C 0.6652(13) -0.0297(11) 0.2344(4) 0.228(13) Uani 1 1 d .
H77A H 0.6670 -0.0374 0.2520 0.342 Uiso 1 1 calc R
H77B H 0.6543 0.0031 0.2324 0.342 Uiso 1 1 calc R
H77C H 0.7006 -0.0345 0.2269 0.342 Uiso 1 1 calc R
C78 C 0.6403(11) -0.1159(7) 0.2250(4) 0.192(10) Uani 1 1 d .
H78A H 0.6149 -0.1368 0.2166 0.288 Uiso 1 1 calc R
H78B H 0.6410 -0.1232 0.2426 0.288 Uiso 1 1 calc R
H78C H 0.6763 -0.1202 0.2180 0.288 Uiso 1 1 calc R
C79 C 0.7909(7) 0.0994(5) 0.0951(3) 0.108(5) Uani 1 1 d .
C80 C 0.7519(6) 0.1151(4) 0.0795(3) 0.098(4) Uani 1 1 d .
H80A H 0.7266 0.0933 0.0731 0.118 Uiso 1 1 calc R
C81 C 0.7479(7) 0.1620(4) 0.0727(3) 0.100(4) Uani 1 1 d .
C82 C 0.7883(7) 0.1925(5) 0.0829(3) 0.114(5) Uani 1 1 d .
C83 C 0.8279(8) 0.1772(5) 0.0986(3) 0.120(5) Uani 1 1 d .
C84 C 0.8303(7) 0.1298(5) 0.1050(3) 0.117(5) Uani 1 1 d .
H84A H 0.8575 0.1183 0.1156 0.140 Uiso 1 1 calc R
C85 C 0.7609(8) 0.2702(5) 0.0925(4) 0.147(7) Uani 1 1 d .
H85A H 0.7864 0.2792 0.1057 0.177 Uiso 1 1 calc R
H85B H 0.7293 0.2547 0.1001 0.177 Uiso 1 1 calc R
C86 C 0.7430(9) 0.3152(5) 0.0768(4) 0.184(10) Uani 1 1 d .
H86A H 0.7242 0.3375 0.0875 0.276 Uiso 1 1 calc R
H86B H 0.7190 0.3054 0.0634 0.276 Uiso 1 1 calc R
H86C H 0.7749 0.3303 0.0698 0.276 Uiso 1 1 calc R
C87 C 0.8722(10) 0.2102(7) 0.1074(4) 0.149(7) Uani 1 1 d .
H87A H 0.8628 0.2435 0.1035 0.179 Uiso 1 1 calc R
C88 C 0.8848(9) 0.2053(7) 0.1329(4) 0.170(8) Uani 1 1 d .
H88A H 0.9129 0.2279 0.1373 0.254 Uiso 1 1 calc R
H88B H 0.8978 0.1733 0.1360 0.254 Uiso 1 1 calc R
H88C H 0.8526 0.2112 0.1427 0.254 Uiso 1 1 calc R
C89 C 0.9235(12) 0.1960(9) 0.0941(5) 0.209(12) Uani 1 1 d .
H89A H 0.9180 0.1983 0.0763 0.314 Uiso 1 1 calc R
H89B H 0.9328 0.1636 0.0985 0.314 Uiso 1 1 calc R
H89C H 0.9528 0.2170 0.0990 0.314 Uiso 1 1 calc R
K2 K 0.8037(3) 0.6903(2) 0.21629(11) 0.221(3) Uani 1 1 d .
K3 K 0.3424(3) 0.1672(3) 0.04315(12) 0.231(3) Uani 1 1 d .
O13 O 0.8578(7) 0.6050(5) 0.2173(3) 0.176(5) Uani 1 1 d .
O14 O 0.8754(9) 0.6703(7) 0.2554(3) 0.224(8) Uani 1 1 d .
O15 O 0.8102(8) 0.7656(14) 0.2544(4) 0.39(2) Uani 1 1 d .
O16 O 0.7808(8) 0.7883(5) 0.2095(3) 0.199(7) Uani 1 1 d .
O17 O 0.7605(6) 0.7222(5) 0.1726(3) 0.165(5) Uani 1 1 d .
O18 O 0.8185(7) 0.6382(4) 0.1742(3) 0.171(5) Uani 1 1 d .
O19 O 0.2701(17) 0.0917(7) 0.0415(5) 0.32(2) Uani 1 1 d .
O20 O 0.2598(8) 0.1611(8) 0.0095(3) 0.191(7) Uani 1 1 d .
O21 O 0.3514(11) 0.2107(9) -0.0026(4) 0.213(10) Uani 1 1 d .
O22 O 0.4428(8) 0.1973(6) 0.0282(3) 0.204(7) Uani 1 1 d .
O23 O 0.4369(11) 0.1462(7) 0.0697(4) 0.267(11) Uani 1 1 d .
O24 O 0.3387(10) 0.0958(9) 0.0792(3) 0.227(12) Uani 1 1 d .
C90 C 0.9004(15) 0.6021(9) 0.2349(5) 0.245(17) Uani 1 1 d .
H90A H 0.9122 0.5703 0.2371 0.294 Uiso 1 1 d R
H90B H 0.9301 0.6207 0.2292 0.294 Uiso 1 1 d R
C91 C 0.8798(13) 0.6223(11) 0.2586(5) 0.213(12) Uani 1 1 d .
H91A H 0.9019 0.6134 0.2723 0.256 Uiso 1 1 d R
H91B H 0.8443 0.6100 0.2613 0.256 Uiso 1 1 d R
C92 C 0.8594(14) 0.6933(12) 0.2786(4) 0.264(18) Uani 1 1 d .
H92A H 0.8238 0.6843 0.2836 0.316 Uiso 1 1 d R
H92B H 0.8841 0.6860 0.2916 0.316 Uiso 1 1 d R
C93 C 0.846(2) 0.7418(11) 0.2725(6) 0.38(3) Uani 1 1 d .
H93A H 0.8779 0.7489 0.2630 0.453 Uiso 1 1 d R
H93B H 0.8465 0.7608 0.2872 0.453 Uiso 1 1 d R
C94 C 0.8257(7) 0.8046(7) 0.2510(4) 0.322(14) Uani 1 1 d .
H94A H 0.8203 0.8236 0.2654 0.386 Uiso 1 1 d R
H94B H 0.8599 0.8119 0.2437 0.386 Uiso 1 1 d R
C95 C 0.792(5) 0.834(5) 0.2239(18) 1.3(2) Uani 1 1 d .
H95A H 0.7835 0.8664 0.2217 1.512 Uiso 1 1 d R
H95B H 0.7602 0.8188 0.2305 1.512 Uiso 1 1 d R
C96 C 0.7380(13) 0.7950(9) 0.1922(5) 0.227(15) Uani 1 1 d .
H96A H 0.7071 0.7781 0.1979 0.272 Uiso 1 1 d R
H96B H 0.7292 0.8276 0.1904 0.272 Uiso 1 1 d R
C97 C 0.7570(11) 0.7748(7) 0.1685(4) 0.176(9) Uani 1 1 d .
H97A H 0.7924 0.7866 0.1653 0.211 Uiso 1 1 d R
H97B H 0.7341 0.7824 0.1549 0.211 Uiso 1 1 d R
C98 C 0.7759(9) 0.6972(7) 0.1509(4) 0.153(7) Uani 1 1 d .
H98A H 0.7506 0.7040 0.1380 0.183 Uiso 1 1 d R
H98B H 0.8112 0.7065 0.1457 0.183 Uiso 1 1 d R
C99 C 0.7765(12) 0.6468(7) 0.1561(5) 0.213(12) Uani 1 1 d .
H99A H 0.7806 0.6272 0.1418 0.256 Uiso 1 1 d R
H99B H 0.7431 0.6393 0.1640 0.256 Uiso 1 1 d R
C100 C 0.8226(12) 0.5898(7) 0.1795(5) 0.205(12) Uani 1 1 d .
H10A H 0.7915 0.5783 0.1880 0.246 Uiso 1 1 d R
H10B H 0.8263 0.5732 0.1642 0.246 Uiso 1 1 d R
C101 C 0.8697(11) 0.5831(7) 0.1948(4) 0.167(8) Uani 1 1 d .
H10C H 0.8994 0.6008 0.1884 0.200 Uiso 1 1 d R
H10D H 0.8799 0.5508 0.1966 0.200 Uiso 1 1 d R
C102 C 0.2246(13) 0.1134(11) 0.0160(11) 0.36(3) Uani 1 1 d .
H10E H 0.2059 0.0843 0.0134 0.432 Uiso 1 1 d R
H10F H 0.2026 0.1324 0.0266 0.432 Uiso 1 1 d R
C103 C 0.2699(18) 0.2086(19) -0.0128(13) 0.40(4) Uani 1 1 d .
H10G H 0.2863 0.1875 -0.0244 0.482 Uiso 1 1 d R
H10H H 0.2346 0.2160 -0.0188 0.482 Uiso 1 1 d R
C10I C 0.2654(19) 0.1739(9) -0.0173(11) 0.30(3) Uani 1 1 d .
H10J H 0.2315 0.1817 -0.0247 0.365 Uiso 1 1 d R
H10K H 0.2834 0.1509 -0.0272 0.365 Uiso 1 1 d R
C105 C 0.3100(15) 0.2180(9) -0.0144(6) 0.207(16) Uani 1 1 d .
H10L H 0.2945 0.2359 -0.0011 0.248 Uiso 1 1 d R
H10M H 0.3087 0.2372 -0.0289 0.248 Uiso 1 1 d R
C106 C 0.3899(17) 0.2185(17) -0.0088(6) 0.27(3) Uani 1 1 d .
H10N H 0.3973 0.2028 -0.0241 0.324 Uiso 1 1 d R
H10O H 0.3888 0.2512 -0.0130 0.324 Uiso 1 1 d R
C107 C 0.4464(13) 0.2138(7) 0.0030(6) 0.208(12) Uani 1 1 d .
H10P H 0.4698 0.1928 -0.0058 0.250 Uiso 1 1 d R
H10Q H 0.4634 0.2440 0.0038 0.250 Uiso 1 1 d R
C108 C 0.4863(8) 0.1884(8) 0.0434(6) 0.172(10) Uani 1 1 d .
H10R H 0.5110 0.2141 0.0415 0.206 Uiso 1 1 d R
H10S H 0.5036 0.1598 0.0385 0.206 Uiso 1 1 d R
C109 C 0.4585(14) 0.1889(9) 0.0695(5) 0.244(17) Uani 1 1 d .
H10T H 0.4882 0.1889 0.0808 0.293 Uiso 1 1 d R
H10U H 0.4363 0.2156 0.0730 0.293 Uiso 1 1 d R
C110 C 0.4134(9) 0.1295(7) 0.0958(3) 0.152(7) Uani 1 1 d .
H11A H 0.3920 0.1536 0.1033 0.182 Uiso 1 1 d R
H11B H 0.4421 0.1216 0.1068 0.182 Uiso 1 1 d R
C111 C 0.3795(14) 0.0821(7) 0.0891(5) 0.198(12) Uani 1 1 d .
H11C H 0.3992 0.0598 0.0794 0.237 Uiso 1 1 d R
H11D H 0.3689 0.0673 0.1043 0.237 Uiso 1 1 d R
C112 C 0.2984(15) 0.0578(10) 0.0744(6) 0.218(17) Uani 1 1 d .
H11E H 0.2944 0.0415 0.0898 0.262 Uiso 1 1 d R
H11F H 0.3168 0.0369 0.0634 0.262 Uiso 1 1 d R
C113 C 0.2533(12) 0.0769(14) 0.0572(13) 0.37(4) Uani 1 1 d .
H11G H 0.2327 0.0979 0.0674 0.446 Uiso 1 1 d R
H11H H 0.2337 0.0483 0.0547 0.446 Uiso 1 1 d R
O101 O 0.730(4) 0.636(3) 0.2564(17) 0.26(4) Uiso 0.25 1 d P
O102 O 0.687(4) 0.694(3) 0.2233(18) 0.47(5) Uiso 0.50 1 d P

loop_
_atom_site_aniso_label
_atom_site_aniso_U_11
_atom_site_aniso_U_22
_atom_site_aniso_U_33
_atom_site_aniso_U_23
_atom_site_aniso_U_13
_atom_site_aniso_U_12
Cu1 0.1487(17) 0.0635(9) 0.0744(11) 0.0076(8) 0.0069(11) -0.0092(10)
Cu2 0.1476(18) 0.0660(9) 0.0948(14) -0.0081(9) 0.0086(12) -0.0035(10)
Cu3 0.1459(19) 0.0720(10) 0.1074(15) -0.0042(10) 0.0084(13) 0.0080(10)
Cl1 0.224(6) 0.151(4) 0.164(5) 0.026(4) 0.000(4) -0.017(4)
Cl2 0.172(4) 0.0728(17) 0.095(2) -0.0069(16) 0.026(2) -0.0176(19)
Cl3 0.150(4) 0.135(4) 0.293(8) 0.101(5) 0.048(5) 0.031(3)
K1 0.396(13) 0.175(5) 0.282(10) -0.023(6) 0.078(9) -0.008(7)
N1 0.158(12) 0.067(5) 0.070(7) 0.004(5) 0.006(7) 0.002(7)
N2 0.121(9) 0.054(5) 0.075(7) 0.001(4) 0.010(6) -0.017(5)
N3 0.141(10) 0.054(5) 0.072(7) -0.001(4) 0.016(7) -0.028(5)
N4 0.136(10) 0.064(6) 0.124(11) -0.014(6) 0.002(8) -0.015(6)
N5 0.162(12) 0.077(7) 0.101(9) -0.022(6) 0.023(8) -0.008(7)
N6 0.135(10) 0.082(6) 0.082(7) -0.002(6) 0.017(7) 0.000(6)
N7 0.137(11) 0.089(7) 0.093(8) -0.003(6) 0.013(7) -0.017(7)
N8 0.154(12) 0.080(8) 0.110(10) -0.014(7) 0.021(9) 0.005(7)
N9 0.144(10) 0.067(6) 0.090(8) 0.004(5) -0.006(8) 0.018(6)
O1 0.190(10) 0.065(4) 0.081(6) 0.018(4) 0.012(6) -0.013(5)
O2 0.143(8) 0.081(5) 0.088(6) 0.014(5) -0.003(6) -0.009(6)
O3 0.286(17) 0.076(6) 0.074(7) 0.014(5) -0.001(8) 0.019(8)
O4 0.148(10) 0.099(6) 0.118(8) -0.013(6) 0.022(7) -0.040(7)
O5 0.263(15) 0.081(6) 0.146(10) -0.019(6) 0.010(10) -0.060(8)
O6 0.185(12) 0.147(9) 0.093(8) -0.021(7) 0.037(8) -0.032(8)
O7 0.165(10) 0.102(6) 0.085(7) -0.006(5) 0.019(6) -0.036(6)
O8 0.173(10) 0.078(5) 0.101(8) 0.016(5) 0.014(7) -0.024(6)
O9 0.146(10) 0.131(8) 0.152(11) -0.004(7) 0.057(9) 0.007(7)
O10 0.182(11) 0.085(6) 0.163(11) 0.029(7) 0.035(8) 0.019(6)
O11 0.165(11) 0.136(8) 0.077(7) 0.004(6) 0.014(7) 0.029(7)
O12 0.156(9) 0.076(5) 0.118(8) -0.005(5) 0.017(7) -0.024(5)
O25 0.30(4) 0.28(4) 0.13(2) -0.05(2) -0.02(2) 0.19(3)
O26 0.23(4) 0.40(9) 0.33(6) 0.01(6) 0.04(4) 0.17(5)
C1 0.145(14) 0.074(7) 0.078(9) -0.018(7) 0.000(9) 0.002(8)
C2 0.142(13) 0.072(7) 0.082(9) 0.001(7) 0.005(9) -0.018(8)
C3 0.143(14) 0.076(8) 0.100(11) 0.021(7) -0.016(10) -0.020(8)
C4 0.143(14) 0.077(8) 0.116(12) 0.014(8) -0.025(10) -0.004(9)
C5 0.137(13) 0.066(7) 0.107(11) 0.009(7) 0.013(10) -0.019(7)
C6 0.123(12) 0.064(7) 0.089(9) 0.006(6) -0.018(9) 0.003(7)
C7 0.121(12) 0.067(7) 0.081(9) 0.000(6) -0.013(9) -0.022(8)
C8 0.143(12) 0.070(7) 0.078(9) 0.012(6) -0.003(8) -0.012(7)
C9 0.120(10) 0.067(6) 0.073(8) 0.003(6) -0.005(7) -0.005(6)
C10 0.158(13) 0.071(7) 0.068(8) 0.007(6) 0.000(8) 0.005(7)
C11 0.199(17) 0.084(9) 0.068(9) 0.015(7) 0.004(9) 0.008(9)
C12 0.213(18) 0.057(7) 0.098(11) 0.012(7) -0.016(11) -0.006(8)
C13 0.207(17) 0.067(7) 0.072(9) 0.005(6) -0.004(9) 0.001(8)
C14 0.144(13) 0.060(6) 0.071(8) 0.004(5) 0.016(8) -0.004(7)
C15 0.34(3) 0.071(9) 0.084(11) 0.007(8) -0.034(16) 0.020(13)
C16 0.65(7) 0.141(17) 0.114(17) 0.004(14) -0.03(3) 0.16(3)
C17 0.39(4) 0.062(9) 0.101(13) 0.016(8) -0.038(19) -0.013(14)
C18 0.68(7) 0.059(9) 0.132(17) -0.012(10) 0.12(3) 0.056(19)
C19 0.40(5) 0.085(13) 0.26(3) -0.004(15) -0.12(3) -0.06(2)
C20 0.110(12) 0.070(7) 0.136(15) 0.031(8) 0.000(11) -0.021(7)
C21 0.113(11) 0.069(7) 0.089(9) 0.014(7) -0.001(8) -0.020(7)
C22 0.159(15) 0.071(7) 0.075(9) 0.005(6) 0.020(9) -0.008(8)
C23 0.150(15) 0.071(8) 0.117(13) 0.006(8) 0.001(11) -0.025(8)
C24 0.151(15) 0.105(10) 0.087(11) 0.029(8) 0.027(10) -0.013(10)
C25 0.136(13) 0.098(9) 0.075(9) 0.000(7) 0.016(9) -0.040(9)
C26 0.161(14) 0.068(7) 0.093(10) 0.004(7) 0.026(10) -0.023(8)
C27 0.143(18) 0.163(17) 0.154(18) -0.039(15) 0.036(14) -0.015(15)
C28 0.15(2) 0.20(2) 0.26(3) -0.06(2) 0.011(19) -0.042(18)
C29 0.22(2) 0.109(11) 0.121(15) -0.031(10) 0.059(14) -0.052(12)
C30 0.180(17) 0.121(12) 0.115(13) -0.037(10) 0.055(12) -0.038(11)
C31 0.23(2) 0.172(16) 0.063(10) 0.005(11) 0.018(12) -0.018(15)
C32 0.139(14) 0.078(9) 0.132(14) -0.016(9) 0.025(11) -0.013(8)
C33 0.22(2) 0.091(10) 0.110(13) -0.031(9) 0.037(13) -0.023(11)
C34 0.27(3) 0.136(15) 0.16(2) -0.057(15) 0.06(2) -0.082(17)
C35 0.26(3) 0.17(2) 0.118(18) -0.049(15) 0.028(18) -0.034(19)
C36 0.25(2) 0.129(14) 0.117(15) -0.033(12) 0.050(15) -0.043(15)
C37 0.163(15) 0.101(10) 0.089(11) -0.025(9) 0.015(10) -0.004(10)
C38 0.152(15) 0.098(10) 0.094(11) -0.020(8) 0.024(11) -0.002(9)
C39 0.134(14) 0.065(7) 0.070(8) -0.004(5) 0.015(8) -0.014(8)
C40 0.121(11) 0.078(7) 0.073(8) 0.003(6) 0.013(7) -0.003(7)
C41 0.145(14) 0.074(8) 0.060(7) 0.012(6) 0.011(8) -0.010(8)
C42 0.125(14) 0.086(9) 0.079(9) 0.003(7) 0.007(9) 0.000(9)
C43 0.091(11) 0.119(12) 0.091(10) 0.014(8) 0.007(8) -0.014(9)
C44 0.101(12) 0.102(10) 0.090(10) -0.001(7) 0.009(8) -0.011(9)
C45 0.164(16) 0.133(12) 0.104(13) -0.003(10) 0.018(11) -0.038(11)
C46 0.34(4) 0.165(18) 0.20(3) -0.058(18) 0.05(2) -0.16(2)
C47 0.24(3) 0.115(13) 0.126(17) 0.001(12) -0.023(17) 0.008(15)
C48 0.23(4) 0.44(7) 0.150(15) 0.04(3) 0.056(19) 0.08(4)
C49 0.18(2) 0.39(4) 0.127(19) 0.05(2) 0.027(16) -0.03(2)
C50 0.133(13) 0.077(8) 0.100(11) -0.010(8) 0.015(10) -0.029(8)
C51 0.144(13) 0.063(7) 0.106(12) -0.001(7) 0.018(10) -0.021(8)
C52 0.125(12) 0.079(8) 0.125(13) -0.018(9) 0.008(10) -0.026(8)
C53 0.169(16) 0.069(8) 0.115(13) 0.006(8) -0.013(11) -0.015(9)
C54 0.165(16) 0.060(7) 0.141(16) 0.009(9) 0.010(12) -0.006(8)
C55 0.192(18) 0.074(9) 0.114(14) -0.011(9) 0.006(12) -0.016(10)
C56 0.204(18) 0.089(9) 0.101(12) 0.014(8) 0.007(12) -0.023(10)
C57 0.32(3) 0.149(16) 0.103(14) 0.001(12) 0.045(17) -0.057(18)
C58 0.25(3) 0.086(10) 0.149(18) 0.012(10) 0.010(17) -0.008(13)
C59 0.24(2) 0.099(11) 0.18(2) 0.042(12) -0.001(18) -0.011(13)
C60 0.21(3) 0.140(18) 0.37(5) 0.11(2) 0.00(3) 0.028(18)
C61 0.139(16) 0.100(10) 0.108(12) -0.009(9) 0.014(11) 0.016(10)
C62 0.159(16) 0.082(9) 0.106(12) -0.022(8) -0.037(11) 0.024(10)
C63 0.164(18) 0.132(15) 0.18(2) -0.019(14) 0.033(15) 0.019(13)
C64 0.160(19) 0.102(12) 0.170(19) -0.015(12) -0.003(15) 0.022(11)
C65 0.149(16) 0.104(11) 0.114(13) -0.005(9) 0.020(11) 0.032(11)
C66 0.138(14) 0.074(9) 0.107(11) -0.007(7) 0.016(10) 0.017(8)
C67 0.152(15) 0.084(9) 0.101(11) 0.003(8) -0.018(11) 0.036(9)
C68 0.144(15) 0.076(8) 0.076(10) 0.003(6) 0.015(10) 0.019(8)
C69 0.134(13) 0.059(6) 0.079(9) 0.017(6) 0.006(10) 0.018(7)
C70 0.135(14) 0.066(7) 0.083(10) 0.005(6) 0.011(10) 0.003(7)
C71 0.152(16) 0.079(8) 0.095(12) -0.003(7) -0.019(12) 0.024(9)
C72 0.171(18) 0.103(10) 0.077(10) 0.014(8) 0.015(12) 0.022(10)
C73 0.167(17) 0.084(9) 0.104(13) -0.011(8) 0.004(12) 0.016(9)
C74 0.29(3) 0.144(15) 0.096(14) -0.016(12) -0.014(17) 0.057(18)
C75 0.27(4) 0.90(14) 0.11(2) 0.10(4) 0.05(2) 0.26(6)
C76 0.174(18) 0.149(15) 0.103(14) 0.002(11) 0.006(12) 0.026(13)
C77 0.30(4) 0.29(3) 0.102(17) 0.020(19) -0.01(2) 0.05(3)
C78 0.27(3) 0.166(18) 0.137(18) 0.051(15) 0.035(18) 0.061(18)
C79 0.133(13) 0.088(9) 0.104(12) -0.005(8) 0.022(10) -0.004(9)
C80 0.114(11) 0.072(7) 0.109(11) -0.003(7) 0.004(9) -0.023(7)
C81 0.153(13) 0.068(7) 0.077(9) -0.011(6) 0.017(8) -0.014(8)
C82 0.135(14) 0.084(9) 0.124(13) -0.011(9) 0.024(11) -0.009(9)
C83 0.148(15) 0.079(9) 0.133(14) -0.013(9) -0.011(12) -0.015(9)
C84 0.131(13) 0.105(10) 0.114(12) -0.012(9) -0.007(10) -0.016(9)
C85 0.204(19) 0.075(9) 0.163(17) -0.023(10) 0.031(14) -0.041(10)
C86 0.23(2) 0.084(10) 0.23(3) -0.015(13) 0.10(2) -0.017(12)
C87 0.18(2) 0.145(15) 0.119(16) -0.014(12) -0.023(15) -0.025(14)
C88 0.19(2) 0.160(17) 0.16(2) -0.022(15) -0.025(16) -0.053(15)
C89 0.25(3) 0.21(2) 0.17(2) 0.003(19) 0.02(2) -0.10(2)
K2 0.349(9) 0.170(4) 0.143(4) -0.006(3) -0.070(5) 0.058(5)
K3 0.199(6) 0.300(7) 0.194(6) 0.129(6) -0.061(4) -0.029(5)
O13 0.252(17) 0.152(11) 0.125(12) 0.029(9) -0.014(12) 0.014(10)
O14 0.35(3) 0.168(14) 0.159(16) 0.037(12) -0.047(15) 0.022(15)
O15 0.215(18) 0.78(6) 0.179(17) -0.12(3) 0.025(14) -0.32(3)
O16 0.29(2) 0.164(12) 0.139(13) -0.015(10) -0.010(14) 0.045(13)
O17 0.230(15) 0.143(10) 0.122(10) 0.008(8) -0.001(10) 0.021(9)
O18 0.222(16) 0.125(9) 0.165(13) 0.002(9) -0.043(11) 0.010(9)
O19 0.62(7) 0.133(13) 0.22(2) -0.010(14) 0.21(3) 0.05(2)
O20 0.172(14) 0.21(2) 0.191(15) 0.043(14) 0.004(11) 0.049(13)
O21 0.20(2) 0.25(2) 0.18(2) 0.090(17) -0.036(16) -0.044(18)
O22 0.208(17) 0.226(16) 0.177(15) 0.097(13) 0.025(13) -0.011(12)
O23 0.38(3) 0.191(16) 0.23(2) 0.047(15) -0.15(2) -0.011(18)
O24 0.22(2) 0.33(3) 0.131(13) 0.070(16) 0.025(13) 0.12(2)
C90 0.42(5) 0.18(2) 0.14(2) 0.028(19) -0.11(3) 0.04(3)
C91 0.30(4) 0.21(3) 0.13(2) 0.02(2) -0.06(2) -0.01(2)
C92 0.34(4) 0.33(4) 0.12(2) -0.11(2) -0.07(2) 0.13(3)
C93 0.72(9) 0.17(3) 0.24(3) -0.10(2) 0.08(4) 0.12(4)
C94 0.176(13) 0.43(2) 0.36(3) -0.01(2) -0.004(16) -0.301(17)
C95 1.5(3) 1.6(3) 0.69(15) -0.40(18) -0.40(18) 1.4(3)
C96 0.35(4) 0.20(2) 0.13(2) -0.027(17) -0.07(2) 0.14(2)
C97 0.24(3) 0.143(17) 0.141(19) 0.015(14) -0.014(17) 0.023(16)
C98 0.188(19) 0.144(16) 0.126(17) 0.002(13) -0.019(14) 0.021(13)
C99 0.29(3) 0.124(16) 0.22(3) 0.010(15) -0.11(2) 0.040(17)
C100 0.31(3) 0.129(16) 0.18(2) 0.043(15) -0.06(2) 0.045(18)
C101 0.26(3) 0.125(14) 0.119(17) 0.008(13) -0.025(17) 0.017(15)
C102 0.20(3) 0.15(2) 0.74(9) -0.15(4) -0.21(4) 0.04(2)
C103 0.24(4) 0.35(5) 0.61(10) 0.00(6) -0.24(5) -0.01(4)
C10I 0.32(6) 0.098(16) 0.50(9) 0.02(3) 0.16(6) 0.03(2)
C105 0.24(3) 0.142(17) 0.23(3) 0.042(16) -0.18(3) -0.02(2)
C106 0.26(4) 0.41(6) 0.14(2) 0.13(3) 0.07(3) 0.19(5)
C107 0.28(4) 0.117(14) 0.22(3) 0.015(16) 0.09(3) 0.035(17)
C108 0.118(15) 0.168(18) 0.23(3) -0.079(19) -0.035(18) 0.028(13)
C109 0.43(5) 0.157(18) 0.14(2) 0.017(16) -0.05(2) -0.18(3)
C110 0.21(2) 0.151(16) 0.098(13) 0.032(12) 0.020(13) 0.014(14)
C111 0.32(4) 0.088(12) 0.19(3) 0.020(13) 0.07(3) 0.010(17)
C112 0.24(4) 0.22(3) 0.20(3) -0.05(2) 0.01(2) -0.11(3)
C113 0.10(2) 0.24(4) 0.78(12) -0.09(6) -0.12(4) 0.00(2)

loop_
_atom_type_symbol
_atom_type_description
_atom_type_scat_dispersion_real
_atom_type_scat_dispersion_imag
_atom_type_scat_source
C C 0.0181 0.0091 'International Tables Vol C Tables 4.2.6.8 and 6.1.1.4'
H H 0.0000 0.0000 'International Tables Vol C Tables 4.2.6.8 and 6.1.1.4'
N N 0.0311 0.0180 'International Tables Vol C Tables 4.2.6.8 and 6.1.1.4'
O O 0.0492 0.0322 'International Tables Vol C Tables 4.2.6.8 and 6.1.1.4'
Cl Cl 0.3639 0.7018 'International Tables Vol C Tables 4.2.6.8 and 6.1.1.4'
Cu Cu -1.9646 0.5888 'International Tables Vol C Tables 4.2.6.8 and 6.1.1.4'
K K 0.3868 1.0657 'International Tables Vol C Tables 4.2.6.8 and 6.1.1.4'

loop_
_geom_angle_atom_site_label_1
_geom_angle_atom_site_label_2
_geom_angle_atom_site_label_3
_geom_angle
N2 Cu1 N3 79.7(5)
N2 Cu1 N1 81.6(5)
N3 Cu1 N1 161.2(6)
N2 Cu1 Cl1 178.9(3)
N3 Cu1 Cl1 99.4(4)
N1 Cu1 Cl1 99.3(4)
N2 Cu1 K1 148.1(3)
N3 Cu1 K1 97.4(4)
N1 Cu1 K1 99.5(4)
Cl1 Cu1 K1 32.4(2)
N5 Cu2 N4 82.0(5)
N5 Cu2 N6 79.3(5)
N4 Cu2 N6 160.3(5)
N5 Cu2 Cl2 174.9(4)
N4 Cu2 Cl2 98.7(4)
N6 Cu2 Cl2 100.5(3)
N5 Cu2 K1 149.8(5)
N4 Cu2 K1 98.9(4)
N6 Cu2 K1 100.5(3)
Cl2 Cu2 K1 25.1(2)
N8 Cu3 N7 82.2(6)
N8 Cu3 N9 79.3(6)
N7 Cu3 N9 160.6(5)
N8 Cu3 Cl3 170.7(5)
N7 Cu3 Cl3 99.6(4)
N9 Cu3 Cl3 99.7(4)
N8 Cu3 K1 153.4(4)
N7 Cu3 K1 101.3(4)
N9 Cu3 K1 97.8(4)
Cl3 Cu3 K1 17.3(3)
Cu1 Cl1 K1 117.0(4)
K1 Cl2 Cu2 129.2(4)
K1 Cl3 Cu3 141.7(5)
Cl3 K1 Cl2 122.9(5)
Cl3 K1 Cl1 116.9(6)
Cl2 K1 Cl1 120.0(6)
Cl3 K1 Cu3 21.0(3)
Cl2 K1 Cu3 143.9(4)
Cl1 K1 Cu3 96.1(3)
Cl3 K1 Cu1 147.2(5)
Cl2 K1 Cu1 89.4(4)
Cl1 K1 Cu1 30.6(2)
Cu3 K1 Cu1 126.6(2)
Cl3 K1 Cu2 97.2(4)
Cl2 K1 Cu2 25.75(18)
Cl1 K1 Cu2 145.8(5)
Cu3 K1 Cu2 118.1(3)
Cu1 K1 Cu2 115.2(3)
C1 N1 C20 116.5(12)
C1 N1 Cu1 111.8(11)
C20 N1 Cu1 131.7(10)
C6 N2 C2 122.1(13)
C6 N2 Cu1 118.3(9)
C2 N2 Cu1 119.6(10)
C7 N3 C8 116.2(11)
C7 N3 Cu1 116.3(9)
C8 N3 Cu1 127.5(10)
C32 N4 C50 118.2(11)
C32 N4 Cu2 111.4(11)
C50 N4 Cu2 130.3(8)
C37 N5 C33 126.3(14)
C37 N5 Cu2 118.1(10)
C33 N5 Cu2 115.4(11)
C38 N6 C39 113.6(11)
C38 N6 Cu2 116.1(10)
C39 N6 Cu2 130.2(8)
C61 N7 C79 114.6(13)
C61 N7 Cu3 116.5(11)
C79 N7 Cu3 128.7(11)
C62 N8 C66 122.5(15)
C62 N8 Cu3 115.9(11)
C66 N8 Cu3 121.5(13)
C67 N9 C68 118.8(13)
C67 N9 Cu3 111.7(12)
C68 N9 Cu3 129.5(8)
C15 O3 C11 111.0(14)
C23 O4 C27 114.2(13)
C42 O7 C45 114.0(11)
C53 O8 C56 115.0(12)
C71 O11 C74 115.2(16)
C82 O12 C85 112.5(11)
K3 O25 H25' 102.0
K3 O25 H25" 120.8
H25' O25 H25" 136.3
K3 O26 H26" 121.2
K3 O26 H26' 117.9
H26" O26 H26' 120.9
O1 C1 N1 126.7(15)
O1 C1 C2 117.1(14)
N1 C1 C2 116.2(13)
N2 C2 C3 121.9(14)
N2 C2 C1 110.5(14)
C3 C2 C1 127.6(13)
C4 C3 C2 117.4(14)
C4 C3 H3A 121.3
C2 C3 H3A 121.3
C3 C4 C5 120.9(15)
C3 C4 H4A 119.5
C5 C4 H4A 119.6
C6 C5 C4 114.4(13)
C6 C5 H5A 122.8
C4 C5 H5A 122.8
N2 C6 C5 123.2(12)
N2 C6 C7 115.1(13)
C5 C6 C7 121.6(14)
O2 C7 N3 130.1(13)
O2 C7 C6 119.4(14)
N3 C7 C6 110.5(13)
C13 C8 C9 121.0(12)
C13 C8 N3 118.8(12)
C9 C8 N3 120.2(10)
C8 C9 C10 120.6(11)
C8 C9 H9A 119.7
C10 C9 H9A 119.7
C11 C10 C9 117.0(12)
C11 C10 C14 119.5(11)
C9 C10 C14 123.3(10)
C10 C11 C12 123.2(12)
C10 C11 O3 118.3(12)
C12 C11 O3 118.2(12)
C13 C12 C11 118.0(12)
C13 C12 C17 118.1(14)
C11 C12 C17 123.5(13)
C8 C13 C12 119.9(13)
C8 C13 H13A 120.1
C12 C13 H13A 120.0
C70 C14 C10 113.9(12)
C70 C14 C41 112.8(11)
C10 C14 C41 110.8(11)
C70 C14 H14A 106.3
C10 C14 H14A 106.3
C41 C14 H14A 106.2
O3 C15 C16 110(2)
O3 C15 H15A 109.7
C16 C15 H15A 109.9
O3 C15 H15B 109.7
C16 C15 H15B 109.6
H15A C15 H15B 108.2
C15 C16 H16A 109.2
C15 C16 H16B 109.7
H16A C16 H16B 109.5
C15 C16 H16C 109.5
H16A C16 H16C 109.5
H16B C16 H16C 109.5
C19 C17 C18 119(2)
C19 C17 C12 110(2)
C18 C17 C12 104.8(19)
C19 C17 H17A 107.5
C18 C17 H17A 107.6
C12 C17 H17A 107.3
C17 C18 H18A 109.8
C17 C18 H18B 108.8
H18A C18 H18B 109.5
C17 C18 H18C 109.8
H18A C18 H18C 109.5
H18B C18 H18C 109.5
C17 C19 H19A 109.5
C17 C19 H19B 109.7
H19A C19 H19B 109.5
C17 C19 H19C 109.3
H19A C19 H19C 109.5
H19B C19 H19C 109.5
N1 C20 C25 120.7(15)
N1 C20 C21 116.5(15)
C25 C20 C21 122.8(14)
C22 C21 C20 118.6(14)
C22 C21 H21A 120.8
C20 C21 H21A 120.6
C21 C22 C23 119.3(14)
C21 C22 C26 124.0(13)
C23 C22 C26 116.3(14)
C22 C23 O4 120.1(14)
C22 C23 C24 120.5(15)
O4 C23 C24 119.2(15)
C25 C24 C23 118.6(14)
C25 C24 C29 120.1(16)
C23 C24 C29 121.2(16)
C24 C25 C20 120.0(14)
C24 C25 H25A 120.0
C20 C25 H25A 120.0
C52 C26 C81 113.8(13)
C52 C26 C22 109.7(13)
C81 C26 C22 112.7(11)
C52 C26 H26A 106.7
C81 C26 H26A 106.7
C22 C26 H26A 106.7
O4 C27 C28 112(2)
O4 C27 H27A 109.4
C28 C27 H27A 109.4
O4 C27 H27B 109.1
C28 C27 H27B 109.3
H27A C27 H27B 108.0
C27 C28 H28A 109.5
C27 C28 H28B 109.5
H28A C28 H28B 109.5
C27 C28 H28C 109.4
H28A C28 H28C 109.5
H28B C28 H28C 109.5
C24 C29 C31 109.5(17)
C24 C29 C30 108.8(14)
C31 C29 C30 111.6(15)
C24 C29 H29A 109.0
C31 C29 H29A 108.9
C30 C29 H29A 109.0
C29 C30 H30A 109.6
C29 C30 H30B 109.4
H30A C30 H30B 109.5
C29 C30 H30C 109.5
H30A C30 H30C 109.5
H30B C30 H30C 109.5
C29 C31 H31A 109.6
C29 C31 H31B 109.3
H31A C31 H31B 109.5
C29 C31 H31C 109.5
H31A C31 H31C 109.5
H31B C31 H31C 109.5
O5 C32 N4 124.6(16)
O5 C32 C33 120.0(15)
N4 C32 C33 115.3(13)
N5 C33 C34 116.3(17)
N5 C33 C32 115.5(14)
C34 C33 C32 128.2(17)
C35 C34 C33 116.8(18)
C35 C34 H34A 121.6
C33 C34 H34A 121.6
C36 C35 C34 123(2)
C36 C35 H35A 118.3
C34 C35 H35A 118.2
C35 C36 C37 117.6(19)
C35 C36 H36A 121.1
C37 C36 H36A 121.3
N5 C37 C36 119.0(16)
N5 C37 C38 116.3(13)
C36 C37 C38 124.7(17)
O6 C38 N6 128.3(15)
O6 C38 C37 121.9(14)
N6 C38 C37 109.7(14)
C44 C39 C40 121.9(12)
C44 C39 N6 123.2(12)
C40 C39 N6 114.8(14)
C39 C40 C41 117.3(14)
C39 C40 H40A 121.3
C41 C40 H40A 121.4
C42 C41 C40 118.5(13)
C42 C41 C14 120.3(12)
C40 C41 C14 121.0(15)
C41 C42 O7 118.1(13)
C41 C42 C43 119.5(14)
O7 C42 C43 121.9(15)
C44 C43 C42 121.7(15)
C44 C43 C47 122.1(16)
C42 C43 C47 116.0(15)
C39 C44 C43 120.8(14)
C39 C44 H44A 119.8
C43 C44 H44A 119.5
O7 C45 C46 109.2(16)
O7 C45 H45A 109.9
C46 C45 H45A 109.7
O7 C45 H45B 109.8
C46 C45 H45B 109.9
H45A C45 H45B 108.3
C45 C46 H46A 109.6
C45 C46 H46B 109.3
H46A C46 H46B 109.5
C45 C46 H46C 109.5
H46A C46 H46C 109.5
H46B C46 H46C 109.5
C43 C47 C49 112.7(18)
C43 C47 C48 113(2)
C49 C47 C48 108(2)
C43 C47 H47A 106.7
C49 C47 H47A 106.9
C48 C47 H47A 109.8
C47 C48 H48A 106.3
C47 C48 H48B 113.2
H48A C48 H48B 109.5
C47 C48 H48C 108.9
H48A C48 H48C 109.5
H48B C48 H48C 109.5
C47 C49 H49A 109.1
C47 C49 H49B 110.2
H49A C49 H49B 109.5
C47 C49 H49C 109.1
H49A C49 H49C 109.5
H49B C49 H49C 109.5
C51 C50 C55 123.3(16)
C51 C50 N4 117.6(15)
C55 C50 N4 119.0(15)
C52 C51 C50 119.2(15)
C52 C51 H51A 120.4
C50 C51 H51A 120.4
C51 C52 C53 118.4(16)
C51 C52 C26 122.6(15)
C53 C52 C26 119.0(16)
O8 C53 C54 122.9(15)
O8 C53 C52 117.5(16)
C54 C53 C52 119.2(16)
C53 C54 C55 121.4(16)
C53 C54 C58 118.0(18)
C55 C54 C58 120.6(18)
C50 C55 C54 118.2(17)
C50 C55 H55A 121.0
C54 C55 H55A 120.8
C57 C56 O8 109.5(15)
C57 C56 H56A 109.9
O8 C56 H56A 109.8
C57 C56 H56B 109.6
O8 C56 H56B 109.9
H56A C56 H56B 108.2
C56 C57 H57A 109.6
C56 C57 H57B 109.2
H57A C57 H57B 109.5
C56 C57 H57C 109.5
H57A C57 H57C 109.5
H57B C57 H57C 109.5
C60 C58 C54 111.9(18)
C60 C58 C59 111.6(18)
C54 C58 C59 105.2(18)
C60 C58 H58A 109.2
C54 C58 H58A 109.4
C59 C58 H58A 109.4
C58 C59 H59A 109.4
C58 C59 H59B 109.4
H59A C59 H59B 109.5
C58 C59 H59C 109.6
H59A C59 H59C 109.5
H59B C59 H59C 109.5
C58 C60 H60A 109.6
C58 C60 H60B 109.4
H60A C60 H60B 109.5
C58 C60 H60C 109.4
H60A C60 H60C 109.5
H60B C60 H60C 109.5
O9 C61 N7 132.1(16)
O9 C61 C62 121.7(17)
N7 C61 C62 106.0(16)
N8 C62 C63 119.9(16)
N8 C62 C61 119.3(16)
C63 C62 C61 121(2)
C64 C63 C62 115.9(19)
C64 C63 H63A 122.1
C62 C63 H63A 121.9
C65 C64 C63 120.5(18)
C65 C64 H64A 119.8
C63 C64 H64A 119.7
C64 C65 C66 117.2(17)
C64 C65 H65A 121.4
C66 C65 H65A 121.4
N8 C66 C65 123.8(17)
N8 C66 C67 112.0(14)
C65 C66 C67 124.1(15)
O10 C67 N9 124.2(17)
O10 C67 C66 120.7(13)
N9 C67 C66 115.1(14)
C69 C68 N9 125.7(14)
C69 C68 C73 116.4(16)
N9 C68 C73 117.9(17)
C68 C69 C70 124.5(14)
C68 C69 H69A 117.8
C70 C69 H69A 117.7
C69 C70 C71 116.1(16)
C69 C70 C14 125.4(14)
C71 C70 C14 118.3(15)
C72 C71 O11 120.9(16)
C72 C71 C70 123.0(18)
O11 C71 C70 115.8(16)
C71 C72 C73 118.5(17)
C71 C72 C76 121.7(19)
C73 C72 C76 120(2)
C72 C73 C68 121.3(18)
C72 C73 H73A 119.2
C68 C73 H73A 119.5
O11 C74 C75 108(3)
O11 C74 H74A 109.7
C75 C74 H74A 110.6
O11 C74 H74B 109.8
C75 C74 H74B 110.7
H74A C74 H74B 108.3
C74 C75 H75A 107.9
C74 C75 H75B 110.3
H75A C75 H75B 109.5
C74 C75 H75C 110.2
H75A C75 H75C 109.5
H75B C75 H75C 109.5
C72 C76 C77 111.4(18)
C72 C76 C78 110.1(16)
C77 C76 C78 108.3(19)
C72 C76 H76A 108.8
C77 C76 H76A 108.9
C78 C76 H76A 109.2
C76 C77 H77A 109.3
C76 C77 H77B 109.6
H77A C77 H77B 109.5
C76 C77 H77C 109.5
H77A C77 H77C 109.5
H77B C77 H77C 109.5
C76 C78 H78A 109.2
C76 C78 H78B 109.4
H78A C78 H78B 109.5
C76 C78 H78C 109.8
H78A C78 H78C 109.5
H78B C78 H78C 109.5
C80 C79 C84 121.9(14)
C80 C79 N7 120.0(14)
C84 C79 N7 118.1(16)
C79 C80 C81 122.0(13)
C79 C80 H80A 118.9
C81 C80 H80A 119.0
C80 C81 C82 115.3(15)
C80 C81 C26 126.4(13)
C82 C81 C26 117.9(12)
C83 C82 O12 121.2(14)
C83 C82 C81 123.3(14)
O12 C82 C81 115.4(16)
C82 C83 C84 119.5(15)
C82 C83 C87 121.1(15)
C84 C83 C87 119.3(18)
C79 C84 C83 118.0(16)
C79 C84 H84A 121.0
C83 C84 H84A 121.1
O12 C85 C86 104.5(15)
O12 C85 H85A 110.9
C86 C85 H85A 110.8
O12 C85 H85B 110.9
C86 C85 H85B 110.8
H85A C85 H85B 108.9
C85 C86 H86A 109.6
C85 C86 H86B 109.4
H86A C86 H86B 109.5
C85 C86 H86C 109.4
H86A C86 H86C 109.5
H86B C86 H86C 109.5
C88 C87 C83 113.7(19)
C88 C87 C89 104(2)
C83 C87 C89 107.1(18)
C88 C87 H87A 110.6
C83 C87 H87A 110.5
C89 C87 H87A 110.3
C87 C88 H88A 109.7
C87 C88 H88B 109.6
H88A C88 H88B 109.5
C87 C88 H88C 109.1
H88A C88 H88C 109.5
H88B C88 H88C 109.5
C87 C89 H89A 109.5
C87 C89 H89B 109.3
H89A C89 H89B 109.5
C87 C89 H89C 109.6
H89A C89 H89C 109.5
H89B C89 H89C 109.5
O13 K2 O18 58.6(5)
O13 K2 O17 119.6(5)
O18 K2 O17 61.0(4)
O13 K2 O15 126.1(8)
O18 K2 O15 163.1(6)
O17 K2 O15 112.3(8)
O13 K2 O16 161.6(6)
O18 K2 O16 116.4(5)
O17 K2 O16 59.5(5)
O15 K2 O16 53.1(8)
O13 K2 O14 60.3(6)
O18 K2 O14 115.5(6)
O17 K2 O14 163.1(7)
O15 K2 O14 65.9(8)
O16 K2 O14 114.6(6)
O13 K2 O102 120.7(19)
O18 K2 O102 105.0(19)
O17 K2 O102 73.3(19)
O15 K2 O102 86.4(19)
O16 K2 O102 77.5(19)
O14 K2 O102 122.3(19)
O13 K2 O101 80.9(16)
O18 K2 O101 112.0(16)
O17 K2 O101 120.9(17)
O15 K2 O101 84.9(16)
O16 K2 O101 116.0(16)
O14 K2 O101 76.0(17)
O102 K2 O101 51(2)
O13 K2 C99 78.8(5)
O18 K2 C99 22.3(5)
O17 K2 C99 41.5(4)
O15 K2 C99 153.7(8)
O16 K2 C99 100.5(5)
O14 K2 C99 137.6(6)
O102 K2 C99 86.7(19)
O101 K2 C99 109.9(17)
O20 K3 O22 119.9(6)
O20 K3 O19 56.8(9)
O22 K3 O19 143.9(7)
O20 K3 O21 59.8(7)
O22 K3 O21 61.8(7)
O19 K3 O21 111.3(8)
O20 K3 O24 112.9(8)
O22 K3 O24 117.1(6)
O19 K3 O24 56.6(10)
O21 K3 O24 160.2(9)
O20 K3 O23 161.1(7)
O22 K3 O23 57.5(7)
O19 K3 O23 112.8(10)
O21 K3 O23 118.9(8)
O24 K3 O23 61.3(7)
O20 K3 O25 100.1(7)
O22 K3 O25 79.2(8)
O19 K3 O25 136.0(10)
O21 K3 O25 77.1(8)
O24 K3 O25 122.7(8)
O23 K3 O25 97.6(7)
O20 K3 O26 90.3(10)
O22 K3 O26 136.3(13)
O19 K3 O26 78.2(12)
O21 K3 O26 125.5(11)
O24 K3 O26 70.2(10)
O23 K3 O26 103.3(11)
O25 K3 O26 64.0(13)
O20 K3 C109 163.2(7)
O22 K3 C109 43.4(6)
O19 K3 C109 136.3(9)
O21 K3 C109 103.5(7)
O24 K3 C109 82.1(7)
O23 K3 C109 23.7(6)
O25 K3 C109 76.3(8)
O26 K3 C109 102.4(12)
O20 K3 C106 74.6(10)
O22 K3 C106 46.1(8)
O19 K3 C106 121.8(11)
O21 K3 C106 15.8(8)
O24 K3 C106 153.9(8)
O23 K3 C106 103.1(9)
O25 K3 C106 77.9(10)
O26 K3 C106 135.8(11)
C109 K3 C106 88.6(10)
O20 K3 C102 25.8(9)
O22 K3 C102 138.0(11)
O19 K3 C102 31.1(9)
O21 K3 C102 83.7(11)
O24 K3 C102 87.2(11)
O23 K3 C102 142.4(8)
O25 K3 C102 117.6(8)
O26 K3 C102 82.5(14)
C109 K3 C102 165.8(7)
C106 K3 C102 97.2(14)
O20 K3 C110 153.0(6)
O22 K3 C110 83.1(5)
O19 K3 C110 96.5(9)
O21 K3 C110 144.9(7)
O24 K3 C110 40.1(7)
O23 K3 C110 26.4(6)
O25 K3 C110 97.8(6)
O26 K3 C110 79.7(9)
C109 K3 C110 42.6(5)
C106 K3 C110 129.2(8)
C102 K3 C110 127.3(10)
C90 O13 C101 114(2)
C90 O13 K2 115.0(15)
C101 O13 K2 118.4(12)
C91 O14 C92 111(2)
C91 O14 K2 110.1(16)
C92 O14 K2 112.3(16)
C93 O15 C94 109(2)
C93 O15 K2 99(2)
C94 O15 K2 125.5(16)
C95 O16 C96 111(3)
C95 O16 K2 136(3)
C96 O16 K2 111.1(14)
C98 O17 C97 112.8(15)
C98 O17 K2 116.2(11)
C97 O17 K2 118.2(12)
C100 O18 C99 110.7(17)
C100 O18 K2 111.6(14)
C99 O18 K2 112.1(14)
C113 O19 C102 119(5)
C113 O19 K3 123(4)
C102 O19 K3 99.0(14)
C103 O20 C10I 34(2)
C103 O20 K3 106.8(17)
C10I O20 K3 124(2)
C106 O21 C105 125(4)
C106 O21 K3 117(3)
C105 O21 K3 118(2)
C107 O22 C108 125(2)
C107 O22 K3 115.7(17)
C108 O22 K3 118.3(15)
C109 O23 C110 115(2)
C109 O23 K3 97.9(17)
C110 O23 K3 102.1(15)
C111 O24 C112 114(3)
C111 O24 K3 121(2)
C112 O24 K3 114.9(17)
O13 C90 C91 107(3)
O13 C90 H90A 111.5
C91 C90 H90A 110.9
O13 C90 H90B 108.9
C91 C90 H90B 109.1
H90A C90 H90B 109.0
O14 C91 C90 107(2)
O14 C91 H91A 113.8
C90 C91 H91A 111.7
O14 C91 H91B 107.7
C90 C91 H91B 107.7
H91A C91 H91B 108.4
C93 C92 O14 107(2)
C93 C92 H92A 96.5
O14 C92 H92A 111.8
C93 C92 H92B 120.9
O14 C92 H92B 110.9
H92A C92 H92B 108.9
O15 C93 C92 135(4)
O15 C93 H93A 92.4
C92 C93 H93A 98.0
O15 C93 H93B 106.9
C92 C93 H93B 110.3
H93A C93 H93B 109.0
O15 C94 C95 113(5)
O15 C94 H94A 110.7
C95 C94 H94A 108.9
O15 C94 H94B 123.6
C95 C94 H94B 89.0
H94A C94 H94B 109.7
O16 C95 C94 96(6)
O16 C95 H95A 135.9
C94 C95 H95A 128.1
O16 C95 H95B 70.9
C94 C95 H95B 83.1
H95A C95 H95B 107.8
O16 C96 C97 106(2)
O16 C96 H96A 108.5
C97 C96 H96A 109.9
O16 C96 H96B 111.5
C97 C96 H96B 111.0
H96A C96 H96B 109.5
O17 C97 C96 106.1(18)
O17 C97 H97A 108.7
C96 C97 H97A 108.3
O17 C97 H97B 111.8
C96 C97 H97B 113.1
H97A C97 H97B 108.7
O17 C98 C99 109.5(19)
O17 C98 H98A 109.2
C99 C98 H98A 110.0
O17 C98 H98B 110.5
C99 C98 H98B 108.5
H98A C98 H98B 109.2
O18 C99 C98 107.6(19)
O18 C99 K2 45.6(10)
C98 C99 K2 80.6(13)
O18 C99 H99A 111.8
C98 C99 H99A 114.7
K2 C99 H99A 157.2
O18 C99 H99B 106.2
C98 C99 H99B 107.3
K2 C99 H99B 80.3
H99A C99 H99B 108.8
O18 C100 C101 108(2)
O18 C100 H10A 111.7
C101 C100 H10A 109.3
O18 C100 H10B 108.2
C101 C100 H10B 110.9
H10A C100 H10B 109.0
O13 C101 C100 106(2)
O13 C101 H10C 104.4
C100 C101 H10C 110.0
O13 C101 H10D 113.5
C100 C101 H10D 113.2
H10C C101 H10D 109.5
O19 C102 C103 114.0(18)
O19 C102 K3 49.9(11)
C103 C102 K3 64.7(10)
O19 C102 H10E 96.7
C103 C102 H10E 142.8
K3 C102 H10E 144.8
O19 C102 H10F 95.0
C103 C102 H10F 90.8
K3 C102 H10F 88.8
H10E C102 H10F 107.4
O20 C103 C102 16.5(12)
O20 C103 H10G 91.6
C102 C103 H10G 86.6
O20 C103 H10H 105.1
C102 C103 H10H 91.7
H10G C103 H10H 107.7
O20 C10I C105 99(4)
O20 C10I H10J 112.1
C105 C10I H10J 116.5
O20 C10I H10K 114.8
C105 C10I H10K 104.7
H10J C10I H10K 109.6
O21 C105 C10I 118(2)
O21 C105 H10L 92.1
C10I C105 H10L 101.7
O21 C105 H10M 123.3
C10I C105 H10M 109.0
H10L C105 H10M 107.5
O21 C106 C107 133(4)
O21 C106 K3 47(2)
C107 C106 K3 86.3(16)
O21 C106 H10N 111.1
C107 C106 H10N 98.1
K3 C106 H10N 125.8
O21 C106 H10O 105.0
C107 C106 H10O 101.8
K3 C106 H10O 127.2
H10N C106 H10O 104.8
O22 C107 C106 111(2)
O22 C107 H10P 107.5
C106 C107 H10P 113.5
O22 C107 H10Q 105.9
C106 C107 H10Q 110.1
H10P C107 H10Q 108.3
O22 C108 C109 101.1(19)
O22 C108 H10R 107.3
C109 C108 H10R 111.8
O22 C108 H10S 110.0
C109 C108 H10S 116.8
H10R C108 H10S 109.1
O23 C109 C108 100(2)
O23 C109 K3 58.4(14)
C108 C109 K3 89.6(13)
O23 C109 H10T 107.8
C108 C109 H10T 103.8
K3 C109 H10T 162.8
O23 C109 H10U 119.4
C108 C109 H10U 116.1
K3 C109 H10U 74.3
H10T C109 H10U 108.3
O23 C110 C111 103.8(17)
O23 C110 K3 51.5(10)
C111 C110 K3 79.3(14)
O23 C110 H11A 111.3
C111 C110 H11A 113.6
K3 C110 H11A 81.2
O23 C110 H11B 110.4
C111 C110 H11B 109.2
K3 C110 H11B 161.9
H11A C110 H11B 108.4
O24 C111 C110 105(2)
O24 C111 H11C 113.3
C110 C111 H11C 113.9
O24 C111 H11D 107.0
C110 C111 H11D 108.3
H11C C111 H11D 108.6
C113 C112 O24 109(3)
C113 C112 H11E 127.9
O24 C112 H11E 105.5
C113 C112 H11F 100.6
O24 C112 H11F 103.8
H11E C112 H11F 107.1
O19 C113 C112 110(4)
O19 C113 H11G 115.7
C112 C113 H11G 104.9
O19 C113 H11H 115.5
C112 C113 H11H 98.9
H11G C113 H11H 109.8

loop_
_geom_bond_atom_site_label_1
_geom_bond_atom_site_label_2
_geom_bond_distance
Cu1 N2 1.913(11)
Cu1 N3 2.012(10)
Cu1 N1 2.033(11)
Cu1 Cl1 2.169(7)
Cu1 K1 3.795(11)
Cu2 N5 1.952(11)
Cu2 N4 2.026(11)
Cu2 N6 2.032(11)
Cu2 Cl2 2.205(4)
Cu2 K1 3.933(8)
Cu3 N8 1.902(13)
Cu3 N7 2.017(12)
Cu3 N9 2.029(12)
Cu3 Cl3 2.137(6)
Cu3 K1 3.696(12)
Cl1 K1 2.281(11)
Cl2 K1 2.149(10)
Cl3 K1 1.773(12)
N1 C1 1.353(18)
N1 C20 1.413(17)
N2 C6 1.258(16)
N2 C2 1.342(15)
N3 C7 1.289(17)
N3 C8 1.462(15)
N4 C32 1.401(18)
N4 C50 1.399(18)
N5 C37 1.284(18)
N5 C33 1.356(19)
N6 C38 1.361(18)
N6 C39 1.454(16)
N7 C61 1.37(2)
N7 C79 1.455(17)
N8 C62 1.28(2)
N8 C66 1.286(17)
N9 C67 1.372(17)
N9 C68 1.403(19)
O1 C1 1.275(16)
O2 C7 1.253(16)
O3 C15 1.44(3)
O3 C11 1.422(16)
O4 C23 1.386(18)
O4 C27 1.47(2)
O5 C32 1.253(16)
O6 C38 1.217(17)
O7 C42 1.367(16)
O7 C45 1.464(19)
O8 C53 1.380(19)
O8 C56 1.474(18)
O9 C61 1.198(19)
O10 C67 1.260(17)
O11 C71 1.43(2)
O11 C74 1.42(2)
O12 C82 1.413(17)
O12 C85 1.443(19)
O25 K3 3.15(3)
O25 H25' 0.9719
O25 H25" 0.9719
O26 K3 3.23(4)
O26 H26" 0.8501
O26 H26' 0.9098
C1 C2 1.51(2)
C2 C3 1.39(2)
C3 C4 1.35(2)
C3 H3A 0.9500
C4 C5 1.471(19)
C4 H4A 0.9500
C5 C6 1.406(19)
C5 H5A 0.9500
C6 C7 1.527(18)
C8 C13 1.389(16)
C8 C9 1.385(17)
C9 C10 1.394(16)
C9 H9A 0.9500
C10 C11 1.376(17)
C10 C14 1.522(17)
C11 C12 1.41(2)
C12 C13 1.372(18)
C12 C17 1.57(2)
C13 H13A 0.9500
C14 C70 1.51(2)
C14 C41 1.506(18)
C14 H14A 1.0000
C15 C16 1.54(3)
C15 H15A 0.9900
C15 H15B 0.9900
C16 H16A 0.9800
C16 H16B 0.9800
C16 H16C 0.9800
C17 C19 1.54(4)
C17 C18 1.60(4)
C17 H17A 1.0000
C18 H18A 0.9800
C18 H18B 0.9800
C18 H18C 0.9800
C19 H19A 0.9800
C19 H19B 0.9800
C19 H19C 0.9800
C20 C25 1.38(2)
C20 C21 1.412(19)
C21 C22 1.369(19)
C21 H21A 0.9500
C22 C23 1.41(2)
C22 C26 1.564(19)
C23 C24 1.45(2)
C24 C25 1.35(2)
C24 C29 1.50(2)
C25 H25A 0.9500
C26 C52 1.52(2)
C26 C81 1.50(2)
C26 H26A 1.0000
C27 C28 1.45(3)
C27 H27A 0.9900
C27 H27B 0.9900
C28 H28A 0.9800
C28 H28B 0.9800
C28 H28C 0.9800
C29 C31 1.56(3)
C29 C30 1.53(2)
C29 H29A 1.0000
C30 H30A 0.9800
C30 H30B 0.9800
C30 H30C 0.9800
C31 H31A 0.9800
C31 H31B 0.9800
C31 H31C 0.9800
C32 C33 1.43(2)
C33 C34 1.39(2)
C34 C35 1.39(3)
C34 H34A 0.9500
C35 C36 1.32(3)
C35 H35A 0.9500
C36 C37 1.39(2)
C36 H36A 0.9500
C37 C38 1.51(2)
C39 C44 1.328(18)
C39 C40 1.425(18)
C40 C41 1.411(17)
C40 H40A 0.9500
C41 C42 1.40(2)
C42 C43 1.386(19)
C43 C44 1.328(19)
C43 C47 1.52(3)
C44 H44A 0.9500
C45 C46 1.54(2)
C45 H45A 0.9900
C45 H45B 0.9900
C46 H46A 0.9800
C46 H46B 0.9800
C46 H46C 0.9800
C47 C49 1.55(3)
C47 C48 1.61(4)
C47 H47A 1.0000
C48 H48A 0.9800
C48 H48B 0.9800
C48 H48C 0.9800
C49 H49A 0.9800
C49 H49B 0.9800
C49 H49C 0.9800
C50 C51 1.38(2)
C50 C55 1.37(2)
C51 C52 1.41(2)
C51 H51A 0.9500
C52 C53 1.45(2)
C53 C54 1.38(2)
C54 C55 1.40(2)
C54 C58 1.56(2)
C55 H55A 0.9500
C56 C57 1.50(2)
C56 H56A 0.9900
C56 H56B 0.9900
C57 H57A 0.9800
C57 H57B 0.9800
C57 H57C 0.9800
C58 C60 1.56(3)
C58 C59 1.59(3)
C58 H58A 1.0000
C59 H59A 0.9800
C59 H59B 0.9800
C59 H59C 0.9800
C60 H60A 0.9800
C60 H60B 0.9800
C60 H60C 0.9800
C61 C62 1.56(2)
C62 C63 1.46(2)
C63 C64 1.42(3)
C63 H63A 0.9500
C64 C65 1.35(2)
C64 H64A 0.9500
C65 C66 1.38(2)
C65 H65A 0.9500
C66 C67 1.44(2)
C68 C69 1.37(2)
C68 C73 1.44(2)
C69 C70 1.353(19)
C69 H69A 0.9500
C70 C71 1.43(2)
C71 C72 1.34(2)
C72 C73 1.37(2)
C72 C76 1.47(2)
C73 H73A 0.9500
C74 C75 1.42(4)
C74 H74A 0.9900
C74 H74B 0.9900
C75 H75A 0.9800
C75 H75B 0.9800
C75 H75C 0.9800
C76 C77 1.60(3)
C76 C78 1.58(2)
C76 H76A 1.0000
C77 H77A 0.9800
C77 H77B 0.9800
C77 H77C 0.9800
C78 H78A 0.9800
C78 H78B 0.9800
C78 H78C 0.9800
C79 C80 1.36(2)
C79 C84 1.41(2)
C80 C81 1.388(18)
C80 H80A 0.9500
C81 C82 1.44(2)
C82 C83 1.37(2)
C83 C84 1.39(2)
C83 C87 1.53(2)
C84 H84A 0.9500
C85 C86 1.61(3)
C85 H85A 0.9900
C85 H85B 0.9900
C86 H86A 0.9800
C86 H86B 0.9800
C86 H86C 0.9800
C87 C88 1.42(3)
C87 C89 1.52(3)
C87 H87A 1.0000
C88 H88A 0.9800
C88 H88B 0.9800
C88 H88C 0.9800
C89 H89A 0.9800
C89 H89B 0.9800
C89 H89C 0.9800
K2 O13 2.777(16)
K2 O18 2.747(16)
K2 O17 2.758(15)
K2 O15 2.98(3)
K2 O16 2.873(16)
K2 O14 2.831(19)
K2 O102 2.94(10)
K2 O101 3.25(9)
K2 C99 3.56(3)
K3 O20 2.76(2)
K3 O22 2.763(19)
K3 O19 2.81(3)
K3 O21 2.78(2)
K3 O24 2.83(2)
K3 O23 2.82(2)
K3 C109 3.28(3)
K3 C106 3.39(3)
K3 C102 3.62(3)
K3 C110 3.53(2)
O13 C90 1.43(3)
O13 C101 1.40(2)
O14 C91 1.38(3)
O14 C92 1.47(3)
O15 C93 1.50(5)
O15 C94 1.19(4)
O16 C95 1.53(12)
O16 C96 1.43(3)
O17 C98 1.43(2)
O17 C97 1.52(2)
O18 C100 1.41(2)
O18 C99 1.46(2)
O19 C113 1.04(7)
O19 C102 1.89(5)
O20 C103 1.83(6)
O20 C10I 1.50(6)
O21 C106 1.04(4)
O21 C105 1.23(3)
O22 C107 1.45(3)
O22 C108 1.38(2)
O23 C109 1.33(2)
O23 C110 1.61(3)
O24 C111 1.21(3)
O24 C112 1.50(3)
C90 C91 1.50(4)
C90 H90A 0.9602
C90 H90B 0.9602
C91 H91A 0.9600
C91 H91B 0.9603
C92 C93 1.46(4)
C92 H92A 0.9605
C92 H92B 0.9601
C93 H93A 0.9598
C93 H93B 0.9603
C94 C95 1.89(8)
C94 H94A 0.9601
C94 H94B 0.9600
C95 H95A 0.9600
C95 H95B 0.9602
C96 C97 1.49(3)
C96 H96A 0.9599
C96 H96B 0.9597
C97 H97A 0.9604
C97 H97B 0.9601
C98 C99 1.46(2)
C98 H98A 0.9604
C98 H98B 0.9607
C99 H99A 0.9593
C99 H99B 0.9606
C100 C101 1.45(3)
C100 H10A 0.9604
C100 H10B 0.9598
C101 H10C 0.9600
C101 H10D 0.9599
C102 C103 3.33(7)
C102 H10E 0.9597
C102 H10F 0.9598
C103 H10G 0.9594
C103 H10H 0.9601
C10I C105 1.68(5)
C10I H10J 0.9600
C10I H10K 0.9601
C105 H10L 0.9600
C105 H10M 0.9601
C106 C107 1.55(4)
C106 H10N 0.9599
C106 H10O 0.9603
C107 H10P 0.9601
C107 H10Q 0.9603
C108 C109 1.58(3)
C108 H10R 0.9603
C108 H10S 0.9596
C109 H10T 0.9599
C109 H10U 0.9601
C110 C111 1.63(3)
C110 H11A 0.9602
C110 H11B 0.9604
C111 H11C 0.9603
C111 H11D 0.9600
C112 C113 1.56(5)
C112 H11E 0.9600
C112 H11F 0.9598
C113 H11G 0.9605
C113 H11H 0.9595
